data_7116045
loop_
_publ_author_name
'Yanyan Wang'
'Yanjun Sun'
'Ying Mu'
'Chuanqi Zhang'
'Jiyang Li'
'Jihong Yu'

_publ_section_title
;
 Organotemplate-free hydrothermal synthesis of an aluminophosphate
 molecular sieve with AEN zeotype topology and properties of its
 derivatives
;
_journal_name_full Chem.Commun.
_journal_page_first 15400
_journal_paper_doi 10.1039/C4cc06319H
_journal_volume 50
_journal_year 2014
_chemical_formula_sum 'Al6 H10 Na2 O30 P6'
_chemical_formula_weight 883.76
_chemical_name_systematic
; 
 ? 
;
_space_group_IT_number 29
_symmetry_cell_setting orthorhombic
_symmetry_space_group_name_Hall 'P 2c -2ac'
_symmetry_space_group_name_H-M 'P c a 21'
_atom_sites_solution_hydrogens none
_atom_sites_solution_primary direct
_atom_sites_solution_secondary difmap
_audit_creation_method SHELXL-97
_cell_angle_alpha 90.00
_cell_angle_beta 90.00
_cell_angle_gamma 90.00
_cell_formula_units_Z 4
_cell_length_a 17.495(4)
_cell_length_b 10.321(2)
_cell_length_c 13.577(3)
_cell_measurement_temperature 293(2)
_cell_volume 2451.5(9)
_computing_structure_refinement 'SHELXL-97 (Sheldrick, 1997)'
_computing_structure_solution 'SHELXS-97 (Sheldrick, 1990)'
_diffrn_ambient_temperature 293(2)
_diffrn_measured_fraction_theta_full 0.988
_diffrn_measured_fraction_theta_max 0.988
_diffrn_radiation_monochromator graphite
_diffrn_radiation_source 'fine-focus sealed tube'
_diffrn_radiation_type MoK\a
_diffrn_radiation_wavelength 0.71073
_diffrn_reflns_av_R_equivalents 0.0345
_diffrn_reflns_av_sigmaI/netI 0.0344
_diffrn_reflns_limit_h_max 22
_diffrn_reflns_limit_h_min -22
_diffrn_reflns_limit_k_max 12
_diffrn_reflns_limit_k_min -12
_diffrn_reflns_limit_l_max 17
_diffrn_reflns_limit_l_min -17
_diffrn_reflns_number 21860
_diffrn_reflns_theta_full 27.48
_diffrn_reflns_theta_max 27.48
_diffrn_reflns_theta_min 3.00
_exptl_absorpt_coefficient_mu 0.824
_exptl_absorpt_correction_T_max 0.9069
_exptl_absorpt_correction_T_min 0.7278
_exptl_absorpt_correction_type empirical
_exptl_crystal_colour white
_exptl_crystal_density_diffrn 2.395
_exptl_crystal_density_method 'not measured'
_exptl_crystal_description block
_exptl_crystal_F_000 1760
_exptl_crystal_size_max 0.41
_exptl_crystal_size_mid 0.35
_exptl_crystal_size_min 0.12
_refine_diff_density_max 0.668
_refine_diff_density_min -0.441
_refine_diff_density_rms 0.098
_refine_ls_abs_structure_details 'Flack H D (1983), Acta Cryst. A39, 876-881'
_refine_ls_abs_structure_Flack 0.21(11)
_refine_ls_extinction_method none
_refine_ls_goodness_of_fit_ref 1.037
_refine_ls_hydrogen_treatment constr
_refine_ls_matrix_type full
_refine_ls_number_parameters 397
_refine_ls_number_reflns 5516
_refine_ls_number_restraints 1
_refine_ls_restrained_S_all 1.037
_refine_ls_R_factor_all 0.0343
_refine_ls_R_factor_gt 0.0295
_refine_ls_shift/su_max 0.027
_refine_ls_shift/su_mean 0.008
_refine_ls_structure_factor_coef Fsqd
_refine_ls_weighting_details 'calc w=1/[\s^2^(Fo^2^)+(0.0552P)^2^+0.0232P] where P=(Fo^2^+2Fc^2^)/3'
_refine_ls_weighting_scheme calc
_refine_ls_wR_factor_gt 0.0798
_refine_ls_wR_factor_ref 0.0820
_reflns_number_gt 4881
_reflns_number_total 5516
_reflns_threshold_expression >2sigma(I)
_cod_data_source_file c4cc06319h2.cif
_cod_data_source_block JU93
_cod_original_cell_volume 2451.4(9)
_cod_original_sg_symbol_H-M Pca2(1)
_cod_original_formula_sum 'H10 Al6 Na2 O30 P6'
_cod_database_code 7116045

loop_
_symmetry_equiv_pos_as_xyz
'x, y, z'
'-x, -y, z+1/2'
'x+1/2, -y, z'
'-x+1/2, y, z+1/2'

loop_
_atom_site_label
_atom_site_type_symbol
_atom_site_fract_x
_atom_site_fract_y
_atom_site_fract_z
_atom_site_U_iso_or_equiv
_atom_site_adp_type
_atom_site_occupancy
_atom_site_symmetry_multiplicity
_atom_site_calc_flag
P1 P -0.33008(6) -0.12801(8) 1.17525(7) 0.0075(2) Uani 1 1 d
Al1 Al -0.10649(6) -0.38076(8) 1.20448(9) 0.0067(2) Uani 1 1 d
P2 P -0.42349(5) -0.62004(7) 1.21202(7) 0.0067(2) Uani 1 1 d
P3 P -0.20584(6) -0.38090(8) 1.39566(8) 0.0076(2) Uani 1 1 d
Al2 Al -0.30539(6) -0.61893(9) 1.38156(10) 0.0088(3) Uani 1 1 d
Al3 Al -0.20032(6) 0.07382(9) 1.15815(8) 0.0066(2) Uani 1 1 d
P4 P -0.29439(6) 0.12179(8) 0.88952(8) 0.0079(2) Uani 1 1 d
P5 P -0.07725(5) -0.12266(7) 1.07395(7) 0.0065(2) Uani 1 1 d
Al4 Al -0.29921(6) -0.42905(9) 1.12540(9) 0.0073(2) Uani 1 1 d
O8 O -0.20652(14) -0.3545(2) 1.1530(2) 0.0120(6) Uani 1 1 d
O20 O -0.29302(14) 0.1498(2) 1.1330(2) 0.0121(6) Uani 1 1 d
O9 O -0.13379(15) -0.3724(2) 1.3322(2) 0.0139(6) Uani 1 1 d
O10 O -0.10971(14) -0.5460(2) 1.1638(2) 0.0128(6) Uani 1 1 d
O16 O -0.18456(16) -0.4370(2) 1.4940(2) 0.0136(6) Uani 1 1 d
O14 O -0.38628(14) -0.4953(2) 1.1743(2) 0.0124(6) Uani 1 1 d
O1 O -0.36560(15) 0.1276(2) 0.9537(2) 0.0113(6) Uani 1 1 d
O23 O -0.38963(14) -0.0440(2) 1.1229(2) 0.0114(6) Uani 1 1 d
O19 O -0.18312(16) 0.0729(2) 1.2871(2) 0.0158(6) Uani 1 1 d
O13 O -0.25074(16) -0.59100(18) 1.1352(2) 0.0108(6) Uani 1 1 d
O11 O -0.34547(16) -0.6026(3) 1.4973(2) 0.0178(6) Uani 1 1 d
O3 O -0.11884(15) -0.1627(2) 0.9776(2) 0.0152(6) Uani 1 1 d
O4 O -0.11194(13) 0.0032(2) 1.1112(2) 0.0109(6) Uani 1 1 d
O2 O -0.23517(14) 0.0289(2) 0.9346(2) 0.0135(6) Uani 1 1 d
O15 O -0.34284(14) -0.2675(2) 1.1444(2) 0.0157(6) Uani 1 1 d
O21 O -0.15309(14) 0.2313(2) 1.1293(2) 0.0146(6) Uani 1 1 d
O6 O -0.08270(14) -0.2287(2) 1.1506(2) 0.0123(6) Uani 1 1 d
O25 O -0.41789(15) -0.7238(2) 1.1340(2) 0.0135(6) Uani 1 1 d
O24 O -0.34335(17) -0.1123(3) 1.2858(2) 0.0205(7) Uani 1 1 d
O17 O -0.26494(14) -0.4705(2) 1.3451(2) 0.0129(6) Uani 1 1 d
O7 O -0.00557(14) -0.4055(2) 1.24087(19) 0.0090(5) Uani 1 1 d
O18 O -0.23801(15) -0.2447(2) 1.4074(2) 0.0171(6) Uani 1 1 d
O5 O 0.00554(14) -0.0940(2) 1.0461(2) 0.0097(5) Uani 1 1 d
O12 O -0.23931(16) -0.74308(18) 1.3818(2) 0.0180(6) Uani 1 1 d
O26 O -0.38084(14) -0.6639(2) 1.3047(2) 0.0126(5) Uani 1 1 d
O22 O -0.24822(16) -0.08649(19) 1.1487(2) 0.0118(6) Uani 1 1 d
Al5 Al -0.30450(6) -0.12159(9) 1.40287(10) 0.0083(3) Uani 1 1 d
P6 P -0.16843(6) 0.37256(7) 1.10728(8) 0.0080(2) Uani 1 1 d
Al6 Al -0.39178(6) 0.12144(8) 1.08171(9) 0.0067(2) Uani 1 1 d
Na1 Na -0.50998(8) -0.14940(14) 1.09490(14) 0.0292(3) Uani 1 1 d
Na2 Na 0.00720(9) -0.18574(17) 0.87538(13) 0.0364(4) Uani 1 1 d
O3W O -0.00544(16) -0.2516(4) 1.4456(3) 0.0614(12) Uani 1 1 d
O1W O -0.4710(2) -0.6006(3) 0.9335(3) 0.0638(11) Uani 1 1 d
O2W O 0.0112(2) 0.0200(4) 0.8082(3) 0.0632(10) Uani 1 1 d
O4W O -0.49367(12) -0.2907(2) 1.2262(2) 0.0213(5) Uani 1 1 d

loop_
_atom_site_aniso_label
_atom_site_aniso_U_11
_atom_site_aniso_U_22
_atom_site_aniso_U_33
_atom_site_aniso_U_23
_atom_site_aniso_U_13
_atom_site_aniso_U_12
P1 0.0068(5) 0.0061(4) 0.0096(5) 0.0005(4) 0.0004(4) 0.0003(3)
Al1 0.0049(5) 0.0063(5) 0.0088(6) 0.0005(4) 0.0009(5) -0.0002(3)
P2 0.0060(5) 0.0059(4) 0.0081(5) -0.0004(3) 0.0003(4) -0.0003(3)
P3 0.0053(5) 0.0087(4) 0.0089(5) -0.0006(3) 0.0027(4) 0.0006(3)
Al2 0.0079(6) 0.0081(5) 0.0104(7) -0.0002(4) -0.0029(5) -0.0010(4)
Al3 0.0051(6) 0.0062(5) 0.0084(6) -0.0013(4) 0.0014(4) -0.0006(4)
P4 0.0082(5) 0.0074(4) 0.0080(6) -0.0005(3) 0.0002(5) 0.0002(3)
P5 0.0040(5) 0.0068(4) 0.0088(6) 0.0004(3) -0.0004(4) 0.0002(3)
Al4 0.0063(6) 0.0075(5) 0.0081(6) -0.0006(4) -0.0006(5) -0.0011(4)
O8 0.0082(14) 0.0076(10) 0.0201(16) 0.0019(12) -0.0039(12) -0.0036(9)
O20 0.0049(13) 0.0114(10) 0.0200(16) -0.0011(12) -0.0040(11) -0.0007(9)
O9 0.0097(15) 0.0205(14) 0.0114(16) 0.0022(11) -0.0011(13) -0.0026(9)
O10 0.0100(14) 0.0087(12) 0.0197(15) -0.0051(12) -0.0026(12) 0.0023(9)
O16 0.0175(15) 0.0160(13) 0.0074(13) 0.0013(11) 0.0019(12) 0.0024(10)
O14 0.0087(13) 0.0111(12) 0.0174(17) 0.0035(11) 0.0029(11) -0.0020(9)
O1 0.0075(14) 0.0191(14) 0.0072(15) 0.0022(10) 0.0049(12) -0.0014(8)
O23 0.0073(13) 0.0097(11) 0.0171(15) 0.0035(12) -0.0058(11) 0.0002(8)
O19 0.0143(15) 0.0220(14) 0.0111(14) -0.0027(12) -0.0001(12) -0.0014(10)
O13 0.0077(12) 0.0059(9) 0.0186(16) -0.0049(13) 0.0012(12) 0.0030(10)
O11 0.0136(16) 0.0268(13) 0.0128(16) 0.0032(13) -0.0015(12) 0.0008(11)
O3 0.0144(15) 0.0145(12) 0.0167(15) -0.0009(13) -0.0114(12) 0.0024(11)
O4 0.0091(12) 0.0064(11) 0.0174(17) -0.0005(10) 0.0049(11) 0.0006(8)
O2 0.0129(16) 0.0107(11) 0.0167(14) -0.0016(12) 0.0006(12) 0.0044(9)
O15 0.0087(13) 0.0083(11) 0.0300(16) -0.0024(11) 0.0022(11) -0.0020(8)
O21 0.0105(13) 0.0046(11) 0.0288(15) 0.0016(11) 0.0025(11) -0.0003(8)
O6 0.0059(13) 0.0117(11) 0.0194(16) 0.0075(12) -0.0010(11) -0.0017(9)
O25 0.0130(14) 0.0122(11) 0.0153(15) -0.0065(12) -0.0005(11) 0.0011(9)
O24 0.0175(17) 0.0345(16) 0.0094(16) 0.0037(13) -0.0038(13) -0.0034(11)
O17 0.0115(16) 0.0136(11) 0.0137(13) -0.0009(12) -0.0033(12) -0.0040(9)
O7 0.0045(12) 0.0128(10) 0.0099(13) 0.0027(10) 0.0027(11) -0.0026(9)
O18 0.0111(14) 0.0154(11) 0.0249(17) -0.0021(13) -0.0003(12) 0.0040(10)
O5 0.0063(13) 0.0091(10) 0.0139(13) 0.0001(10) -0.0013(12) 0.0022(9)
O12 0.0162(15) 0.0089(10) 0.0290(18) 0.0009(13) -0.0078(13) 0.0050(10)
O26 0.0098(14) 0.0157(12) 0.0124(14) 0.0047(13) -0.0010(11) -0.0034(10)
O22 0.0071(12) 0.0095(10) 0.0188(16) -0.0051(13) 0.0001(12) 0.0008(10)
Al5 0.0070(6) 0.0089(5) 0.0090(7) -0.0017(4) 0.0002(5) 0.0006(4)
P6 0.0067(5) 0.0058(4) 0.0114(6) -0.0006(4) -0.0019(4) 0.0005(3)
Al6 0.0066(5) 0.0061(5) 0.0072(6) 0.0009(4) -0.0008(5) 0.0004(3)
Na1 0.0213(7) 0.0206(6) 0.0457(9) 0.0029(7) -0.0035(7) 0.0024(5)
Na2 0.0366(9) 0.0483(10) 0.0244(8) -0.0126(8) 0.0015(7) 0.0042(7)
O3W 0.0268(17) 0.082(3) 0.075(3) -0.049(2) 0.0011(16) 0.0013(16)
O1W 0.084(3) 0.0467(19) 0.060(2) 0.0020(18) -0.018(2) -0.0100(19)
O2W 0.062(2) 0.074(3) 0.053(2) 0.0260(19) -0.0078(19) -0.0074(18)
O4W 0.0121(11) 0.0207(11) 0.0312(14) -0.0021(11) 0.0013(10) -0.0018(8)

loop_
_atom_type_symbol
_atom_type_description
_atom_type_scat_dispersion_real
_atom_type_scat_dispersion_imag
_atom_type_scat_source
Na Na 0.0362 0.0249 'International Tables Vol C Tables 4.2.6.8 and 6.1.1.4'
O O 0.0106 0.0060 'International Tables Vol C Tables 4.2.6.8 and 6.1.1.4'
Al Al 0.0645 0.0514 'International Tables Vol C Tables 4.2.6.8 and 6.1.1.4'
P P 0.1023 0.0942 'International Tables Vol C Tables 4.2.6.8 and 6.1.1.4'
H H 0.0000 0.0000 'International Tables Vol C Tables 4.2.6.8 and 6.1.1.4'

loop_
_geom_angle_atom_site_label_1
_geom_angle_atom_site_label_2
_geom_angle_atom_site_label_3
_geom_angle
_geom_angle_site_symmetry_1
_geom_angle_site_symmetry_3
O15 P1 O24 110.46(17) . .
O15 P1 O23 108.03(15) . .
O24 P1 O23 107.02(17) . .
O15 P1 O22 109.71(13) . .
O24 P1 O22 110.01(17) . .
O23 P1 O22 111.56(15) . .
O15 P1 Na1 73.03(10) . .
O24 P1 Na1 100.65(13) . .
O23 P1 Na1 40.87(9) . .
O22 P1 Na1 145.08(12) . .
O6 Al1 O10 135.96(15) . .
O6 Al1 O9 114.52(13) . .
O10 Al1 O9 109.51(13) . .
O6 Al1 O7 90.47(11) . .
O10 Al1 O7 88.92(11) . .
O9 Al1 O7 90.14(13) . .
O6 Al1 O8 86.49(12) . .
O10 Al1 O8 89.61(12) . .
O9 Al1 O8 95.91(14) . .
O7 Al1 O8 173.91(14) . .
O25 P2 O7 111.54(14) . 3_445
O25 P2 O14 109.52(16) . .
O7 P2 O14 110.13(13) 3_445 .
O25 P2 O26 109.57(15) . .
O7 P2 O26 107.55(16) 3_445 .
O14 P2 O26 108.46(15) . .
O16 P3 O18 110.74(17) . .
O16 P3 O9 108.56(16) . .
O18 P3 O9 108.10(15) . .
O16 P3 O17 109.22(15) . .
O18 P3 O17 110.57(16) . .
O9 P3 O17 109.61(16) . .
O12 Al2 O11 110.00(16) . .
O12 Al2 O26 108.07(14) . .
O11 Al2 O26 105.24(15) . .
O12 Al2 O17 112.19(13) . .
O11 Al2 O17 109.51(15) . .
O26 Al2 O17 111.59(14) . .
O19 Al3 O4 101.46(14) . .
O19 Al3 O20 109.61(14) . .
O4 Al3 O20 148.81(15) . .
O19 Al3 O22 98.01(14) . .
O4 Al3 O22 90.15(12) . .
O20 Al3 O22 88.23(12) . .
O19 Al3 O21 97.85(14) . .
O4 Al3 O21 84.21(11) . .
O20 Al3 O21 88.86(11) . .
O22 Al3 O21 163.94(14) . .
O19 Al3 Na1 94.67(11) . 3
O4 Al3 Na1 37.14(8) . 3
O20 Al3 Na1 134.05(10) . 3
O22 Al3 Na1 127.29(9) . 3
O21 Al3 Na1 48.52(8) . 3
O12 P4 O1 108.76(14) 4_464 .
O12 P4 O19 109.90(17) 4_464 4_454
O1 P4 O19 108.80(16) . 4_454
O12 P4 O2 109.77(16) 4_464 .
O1 P4 O2 110.39(16) . .
O19 P4 O2 109.20(15) 4_454 .
O6 P5 O4 111.35(16) . .
O6 P5 O5 111.74(14) . .
O4 P5 O5 107.20(13) . .
O6 P5 O3 110.94(15) . .
O4 P5 O3 108.71(15) . .
O5 P5 O3 106.70(16) . .
O6 P5 Na1 128.63(12) . 3
O4 P5 Na1 48.55(9) . 3
O5 P5 Na1 58.65(9) . 3
O3 P5 Na1 120.21(11) . 3
O6 P5 Na2 118.02(12) . .
O4 P5 Na2 130.54(12) . .
O5 P5 Na2 51.77(11) . .
O3 P5 Na2 56.11(11) . .
Na1 P5 Na2 95.11(5) 3 .
O14 Al4 O16 102.36(14) . 4_454
O14 Al4 O8 146.52(15) . .
O16 Al4 O8 111.06(14) 4_454 .
O14 Al4 O15 86.65(11) . .
O16 Al4 O15 96.53(13) 4_454 .
O8 Al4 O15 87.62(11) . .
O14 Al4 O13 91.03(12) . .
O16 Al4 O13 95.77(13) 4_454 .
O8 Al4 O13 87.68(12) . .
O15 Al4 O13 167.69(14) . .
Al4 O8 Al1 145.93(15) . .
Al3 O20 Al6 144.36(15) . .
P3 O9 Al1 139.30(19) . .
P6 O10 Al1 134.17(16) 1_545 .
P3 O16 Al4 145.14(18) . 4_455
P2 O14 Al4 143.53(16) . .
P4 O1 Al6 139.50(19) . .
P4 O1 Na2 119.18(16) . 3_455
Al6 O1 Na2 100.94(12) . 3_455
P1 O23 Al6 134.18(16) . .
P1 O23 Na1 114.47(13) . .
Al6 O23 Na1 111.28(12) . .
P4 O19 Al3 148.20(19) 4_455 .
P6 O13 Al4 128.57(15) 1_545 .
P6 O11 Al2 143.51(19) 4_445 .
P5 O3 Al5 142.18(18) . 4_454
P5 O3 Na2 94.37(12) . .
Al5 O3 Na2 111.32(15) 4_454 .
P5 O4 Al3 142.72(15) . .
P5 O4 Na1 102.39(13) . 3
Al3 O4 Na1 114.87(11) . 3
P4 O2 Al5 136.08(19) . 4_454
P1 O15 Al4 146.40(17) . .
P6 O21 Al3 143.42(16) . .
P6 O21 Na1 115.76(13) . 3
Al3 O21 Na1 100.11(10) . 3
P5 O6 Al1 159.1(2) . .
P2 O25 Al6 156.9(2) . 1_545
P1 O24 Al5 146.8(2) . .
P3 O17 Al2 131.68(18) . .
P2 O7 Al1 144.38(17) 3_545 .
P3 O18 Al5 157.9(2) . .
P5 O5 Al6 144.41(18) . 3
P5 O5 Na2 99.63(13) . .
Al6 O5 Na2 99.79(12) 3 .
P5 O5 Na1 91.42(11) . 3
Al6 O5 Na1 100.30(10) 3 3
Na2 O5 Na1 126.85(12) . 3
P4 O12 Al2 160.5(2) 4_445 .
P2 O26 Al2 141.35(17) . .
P1 O22 Al3 130.67(14) . .
O18 Al5 O24 109.80(16) . .
O18 Al5 O3 108.69(14) . 4_455
O24 Al5 O3 104.31(16) . 4_455
O18 Al5 O2 112.14(13) . 4_455
O24 Al5 O2 109.34(15) . 4_455
O3 Al5 O2 112.27(14) 4_455 4_455
O21 P6 O10 108.10(15) . 1_565
O21 P6 O11 108.99(17) . 4_464
O10 P6 O11 106.80(17) 1_565 4_464
O21 P6 O13 110.71(13) . 1_565
O10 P6 O13 111.74(14) 1_565 1_565
O11 P6 O13 110.36(17) 4_464 1_565
O23 Al6 O1 109.19(13) . .
O23 Al6 O25 136.30(15) . 1_565
O1 Al6 O25 114.41(13) . 1_565
O23 Al6 O5 87.54(11) . 3_455
O1 Al6 O5 89.99(13) . 3_455
O25 Al6 O5 89.59(12) 1_565 3_455
O23 Al6 O20 90.77(12) . .
O1 Al6 O20 96.79(14) . .
O25 Al6 O20 87.09(13) 1_565 .
O5 Al6 O20 173.19(15) 3_455 .
O23 Al6 Na2 117.11(10) . 3_455
O1 Al6 Na2 47.54(9) . 3_455
O25 Al6 Na2 91.15(11) 1_565 3_455
O5 Al6 Na2 46.92(9) 3_455 3_455
O20 Al6 Na2 139.04(10) . 3_455
O23 Al6 Na1 39.97(8) . .
O1 Al6 Na1 103.24(9) . .
O25 Al6 Na1 122.64(10) 1_565 .
O5 Al6 Na1 47.58(7) 3_455 .
O20 Al6 Na1 130.53(9) . .
Na2 Al6 Na1 83.67(5) 3_455 .
O3W Na1 O4W 111.98(14) 4_454 .
O3W Na1 O4 117.83(13) 4_454 3_455
O4W Na1 O4 115.16(12) . 3_455
O3W Na1 O23 104.14(12) 4_454 .
O4W Na1 O23 93.17(10) . .
O4 Na1 O23 111.14(10) 3_455 .
O3W Na1 O5 101.82(14) 4_454 3_455
O4W Na1 O5 141.86(12) . 3_455
O4 Na1 O5 58.99(9) 3_455 3_455
O23 Na1 O5 60.87(8) . 3_455
O3W Na1 O21 96.81(11) 4_454 3_455
O4W Na1 O21 77.47(9) . 3_455
O4 Na1 O21 58.45(8) 3_455 3_455
O23 Na1 O21 159.00(12) . 3_455
O5 Na1 O21 116.36(9) 3_455 3_455
O3W Na1 P5 112.58(12) 4_454 3_455
O4W Na1 P5 134.10(10) . 3_455
O4 Na1 P5 29.06(6) 3_455 3_455
O23 Na1 P5 86.35(7) . 3_455
O5 Na1 P5 29.93(6) 3_455 3_455
O21 Na1 P5 86.92(6) 3_455 3_455
O3W Na1 P1 101.98(9) 4_454 .
O4W Na1 P1 71.01(6) . .
O4 Na1 P1 130.04(9) 3_455 .
O23 Na1 P1 24.66(6) . .
O5 Na1 P1 85.49(7) 3_455 .
O21 Na1 P1 147.51(9) 3_455 .
P5 Na1 P1 109.42(5) 3_455 .
O3W Na1 Al6 104.65(11) 4_454 .
O4W Na1 Al6 118.10(8) . .
O4 Na1 Al6 86.57(7) 3_455 .
O23 Na1 Al6 28.76(6) . .
O5 Na1 Al6 32.12(6) 3_455 .
O21 Na1 Al6 144.68(7) 3_455 .
P5 Na1 Al6 59.11(4) 3_455 .
P1 Na1 Al6 53.40(3) . .
O3W Na1 Al3 115.26(9) 4_454 3_455
O4W Na1 Al3 93.91(7) . 3_455
O4 Na1 Al3 27.99(6) 3_455 3_455
O23 Na1 Al3 133.60(9) . 3_455
O5 Na1 Al3 86.98(7) 3_455 3_455
O21 Na1 Al3 31.37(5) 3_455 3_455
P5 Na1 Al3 57.05(3) 3_455 3_455
P1 Na1 Al3 142.76(6) . 3_455
Al6 Na1 Al3 113.31(5) . 3_455
O3W Na1 Na2 146.13(12) 4_454 4_455
O4W Na1 Na2 34.16(8) . 4_455
O4 Na1 Na2 88.79(9) 3_455 4_455
O23 Na1 Na2 82.85(9) . 4_455
O5 Na1 Na2 110.21(9) 3_455 4_455
O21 Na1 Na2 78.91(8) 3_455 4_455
P5 Na1 Na2 100.81(6) 3_455 4_455
P1 Na1 Na2 70.69(4) . 4_455
Al6 Na1 Na2 97.03(5) . 4_455
Al3 Na1 Na2 77.96(5) 3_455 4_455
O4W Na2 O2W 95.05(14) 4_454 .
O4W Na2 O1W 82.65(13) 4_454 3_545
O2W Na2 O1W 168.45(16) . 3_545
O4W Na2 O5 171.19(11) 4_454 .
O2W Na2 O5 91.04(14) . .
O1W Na2 O5 92.62(13) 3_545 .
O4W Na2 O1 124.62(10) 4_454 3
O2W Na2 O1 85.49(13) . 3
O1W Na2 O1 86.53(13) 3_545 3
O5 Na2 O1 62.16(9) . 3
O4W Na2 O3 114.94(10) 4_454 .
O2W Na2 O3 98.70(13) . .
O1W Na2 O3 92.51(14) 3_545 .
O5 Na2 O3 57.64(9) . .
O1 Na2 O3 119.69(11) 3 .
O4W Na2 P5 143.28(9) 4_454 .
O2W Na2 P5 99.34(13) . .
O1W Na2 P5 89.03(12) 3_545 .
O5 Na2 P5 28.61(6) . .
O1 Na2 P5 90.22(8) 3 .
O3 Na2 P5 29.52(6) . .
O4W Na2 Al6 150.83(9) 4_454 3
O2W Na2 Al6 97.52(12) . 3
O1W Na2 Al6 79.79(11) 3_545 3
O5 Na2 Al6 33.29(6) . 3
O1 Na2 Al6 31.52(7) 3 3
O3 Na2 Al6 89.03(8) . 3
P5 Na2 Al6 59.59(4) . 3
O4W Na2 Na1 34.35(7) 4_454 4_454
O2W Na2 Na1 61.13(12) . 4_454
O1W Na2 Na1 114.82(12) 3_545 4_454
O5 Na2 Na1 152.16(9) . 4_454
O1 Na2 Na1 112.48(9) 3 4_454
O3 Na2 Na1 121.99(8) . 4_454
P5 Na2 Na1 147.08(6) . 4_454
Al6 Na2 Na1 143.06(6) 3 4_454
Na2 O4W Na1 111.49(12) 4_455 .

loop_
_geom_bond_atom_site_label_1
_geom_bond_atom_site_label_2
_geom_bond_distance
_geom_bond_site_symmetry_2
P1 O15 1.516(2) .
P1 O24 1.528(3) .
P1 O23 1.530(3) .
P1 O22 1.538(3) .
P1 Na1 3.3384(18) .
Al1 O6 1.780(2) .
Al1 O10 1.793(2) .
Al1 O9 1.801(3) .
Al1 O7 1.851(3) .
Al1 O8 1.904(3) .
P2 O25 1.509(3) .
P2 O7 1.512(2) 3_445
P2 O14 1.531(2) .
P2 O26 1.531(3) .
P3 O16 1.502(3) .
P3 O18 1.522(2) .
P3 O9 1.529(3) .
P3 O17 1.548(2) .
Al2 O12 1.726(2) .
Al2 O11 1.730(3) .
Al2 O26 1.746(3) .
Al2 O17 1.758(2) .
Al3 O19 1.777(3) .
Al3 O4 1.824(3) .
Al3 O20 1.834(3) .
Al3 O22 1.859(2) .
Al3 O21 1.865(2) .
Al3 Na1 3.5262(19) 3
P4 O12 1.518(2) 4_464
P4 O1 1.521(3) .
P4 O19 1.530(3) 4_454
P4 O2 1.538(3) .
P5 O6 1.514(3) .
P5 O4 1.521(2) .
P5 O5 1.526(3) .
P5 O3 1.553(3) .
P5 Na1 3.0578(17) 3
P5 Na2 3.142(2) .
Al4 O14 1.797(3) .
Al4 O16 1.808(3) 4_454
Al4 O8 1.833(3) .
Al4 O15 1.851(3) .
Al4 O13 1.879(2) .
O20 Al6 1.886(3) .
O10 P6 1.533(3) 1_545
O16 Al4 1.808(3) 4_455
O1 Al6 1.799(3) .
O1 Na2 2.538(3) 3_455
O23 Al6 1.797(2) .
O23 Na1 2.400(3) .
O19 P4 1.530(3) 4_455
O13 P6 1.536(3) 1_545
O11 P6 1.534(3) 4_445
O3 Al5 1.734(3) 4_454
O3 Na2 2.616(3) .
O4 Na1 2.347(3) 3
O2 Al5 1.755(2) 4_454
O21 P6 1.513(2) .
O21 Na1 2.683(3) 3
O25 Al6 1.807(3) 1_545
O24 Al5 1.731(3) .
O7 P2 1.512(2) 3_545
O18 Al5 1.724(2) .
O5 Al6 1.882(3) 3
O5 Na2 2.504(3) .
O5 Na1 2.612(3) 3
O12 P4 1.518(2) 4_445
Al5 O3 1.734(3) 4_455
Al5 O2 1.755(2) 4_455
P6 O10 1.533(3) 1_565
P6 O11 1.534(3) 4_464
P6 O13 1.536(3) 1_565
Al6 O25 1.807(3) 1_565
Al6 O5 1.882(3) 3_455
Al6 Na2 3.378(2) 3_455
Al6 Na1 3.4816(19) .
Na1 O3W 2.301(4) 4_454
Na1 O4W 2.320(3) .
Na1 O4 2.347(3) 3_455
Na1 O5 2.612(3) 3_455
Na1 O21 2.683(3) 3_455
Na1 P5 3.0578(17) 3_455
Na1 Al3 3.5262(19) 3_455
Na1 Na2 3.827(3) 4_455
Na2 O4W 2.309(3) 4_454
Na2 O2W 2.312(4) .
Na2 O1W 2.373(4) 3_545
Na2 O1 2.538(3) 3
Na2 Al6 3.378(2) 3
Na2 Na1 3.827(3) 4_454
O3W Na1 2.301(4) 4_455
O1W Na2 2.373(4) 3_445
O4W Na2 2.309(3) 4_455
